data_4025319
loop_
_publ_author_name
'Alejandro Dorazco-Gonz\'alez'
'Herbert H\"opfl'
'Felipe Medrano'
'Anatoly K. Yatsimirsky'

_publ_section_title
;
 Recognition of Anions and Neutral Guests by Dicationic
 Pyridine-2,6-dicarboxamide Receptors
;
_journal_name_full 'Journal of Organic Chemistry'
_journal_page_first 2259
_journal_page_last 2273
_journal_paper_doi 10.1021/jo100037m
_journal_volume 75
_journal_year 2010
_chemical_formula_moiety 'C17 H15 N5 O2, 2(C H3 O3 S), C2 H3 N'
_chemical_formula_sum 'C21 H24 N6 O8 S2'
_chemical_formula_weight 552.58
_chemical_name_systematic
;
 ?
;
_space_group_IT_number 2
_symmetry_cell_setting triclinic
_symmetry_space_group_name_Hall '-P 1'
_symmetry_space_group_name_H-M 'P -1'
_atom_sites_solution_hydrogens geom
_atom_sites_solution_primary direct
_atom_sites_solution_secondary difmap
_audit_creation_method SHELXL-97
_cell_angle_alpha 109.0980(10)
_cell_angle_beta 93.6880(10)
_cell_angle_gamma 98.3110(10)
_cell_formula_units_Z 2
_cell_length_a 6.7521(5)
_cell_length_b 12.0682(9)
_cell_length_c 15.8151(12)
_cell_measurement_reflns_used 9584
_cell_measurement_temperature 100(2)
_cell_measurement_theta_max 28.27
_cell_measurement_theta_min 2.62
_cell_volume 1196.37(16)
_computing_cell_refinement 'Bruker SAINT'
_computing_data_collection 'Bruker SMART'
_computing_data_reduction 'Bruker SAINT'
_computing_molecular_graphics 'Bruker SHELXTL'
_computing_publication_material 'Bruker SHELXTL'
_computing_structure_refinement 'SHELXL-97 (Sheldrick, 1997)'
_computing_structure_solution 'SHELXS-97 (Sheldrick, 1990)'
_diffrn_ambient_temperature 100(2)
_diffrn_measured_fraction_theta_full 0.997
_diffrn_measured_fraction_theta_max 0.997
_diffrn_measurement_device_type 'CCD area detector'
_diffrn_measurement_method 'phi and omega scans'
_diffrn_radiation_monochromator graphite
_diffrn_radiation_source 'fine-focus sealed tube'
_diffrn_radiation_type MoK\a
_diffrn_radiation_wavelength 0.71073
_diffrn_reflns_av_R_equivalents 0.0208
_diffrn_reflns_av_sigmaI/netI 0.0232
_diffrn_reflns_limit_h_max 8
_diffrn_reflns_limit_h_min -8
_diffrn_reflns_limit_k_max 14
_diffrn_reflns_limit_k_min -14
_diffrn_reflns_limit_l_max 18
_diffrn_reflns_limit_l_min -18
_diffrn_reflns_number 11580
_diffrn_reflns_theta_full 25.00
_diffrn_reflns_theta_max 25.00
_diffrn_reflns_theta_min 1.81
_exptl_absorpt_coefficient_mu 0.284
_exptl_absorpt_correction_T_max 0.898
_exptl_absorpt_correction_T_min 0.817
_exptl_absorpt_correction_type multi-scan
_exptl_absorpt_process_details SADABS
_exptl_crystal_colour colorless
_exptl_crystal_density_diffrn 1.534
_exptl_crystal_density_method 'not measured'
_exptl_crystal_description 'rectangular prism'
_exptl_crystal_F_000 576
_exptl_crystal_size_max 0.50
_exptl_crystal_size_mid 0.46
_exptl_crystal_size_min 0.38
_refine_diff_density_max 0.334
_refine_diff_density_min -0.385
_refine_diff_density_rms 0.055
_refine_ls_extinction_method none
_refine_ls_goodness_of_fit_ref 1.112
_refine_ls_hydrogen_treatment mixed
_refine_ls_matrix_type full
_refine_ls_number_parameters 349
_refine_ls_number_reflns 4195
_refine_ls_number_restraints 4
_refine_ls_restrained_S_all 1.111
_refine_ls_R_factor_all 0.0355
_refine_ls_R_factor_gt 0.0343
_refine_ls_shift/su_max 0.001
_refine_ls_shift/su_mean 0.000
_refine_ls_structure_factor_coef Fsqd
_refine_ls_weighting_details 'calc w=1/[\s^2^(Fo^2^)+(0.0349P)^2^+0.9147P] where P=(Fo^2^+2Fc^2^)/3'
_refine_ls_weighting_scheme calc
_refine_ls_wR_factor_gt 0.0840
_refine_ls_wR_factor_ref 0.0848
_reflns_number_gt 4061
_reflns_number_total 4195
_reflns_threshold_expression >2sigma(I)
_cod_data_source_file jo100037m_si_001.cif
_cod_data_source_block t9tushm
_cod_depositor_comments
;
The following automatic conversions were performed:

'_symmetry_cell_setting' value 'Triclinic' changed to 'triclinic'
according to the built-in table from CIF Core dictionary named
'cif_core.dic' version 2.4.1 from 2010-06-29.

Automatic conversion script
Id: cif_fix_values 1646 2011-03-28 12:23:43Z adriana 
;
_cod_database_code 4025319

loop_
_symmetry_equiv_pos_as_xyz
'x, y, z'
'-x, -y, -z'

loop_
_atom_site_label
_atom_site_type_symbol
_atom_site_fract_x
_atom_site_fract_y
_atom_site_fract_z
_atom_site_U_iso_or_equiv
_atom_site_adp_type
_atom_site_occupancy
_atom_site_symmetry_multiplicity
_atom_site_calc_flag
_atom_site_refinement_flags
_atom_site_disorder_assembly
_atom_site_disorder_group
N1 N 0.7383(2) 0.57946(13) 0.76199(10) 0.0153(3) Uani 1 1 d . . .
N2 N 0.7909(2) 0.46404(13) 0.87758(10) 0.0157(3) Uani 1 1 d D . .
H2' H 0.826(3) 0.4423(18) 0.8240(6) 0.024 Uiso 1 1 d D . .
N3 N 0.7628(2) 0.40572(13) 1.00580(10) 0.0155(3) Uani 1 1 d D . .
H3' H 0.738(3) 0.4751(8) 1.0347(12) 0.023 Uiso 1 1 d D . .
N4 N 0.7818(2) 0.45501(13) 0.59557(10) 0.0161(3) Uani 1 1 d D . .
H4' H 0.822(3) 0.4449(19) 0.6448(8) 0.024 Uiso 1 1 d D . .
N5 N 0.8483(2) 0.26676(13) 0.52639(10) 0.0171(3) Uani 1 1 d D . .
H5' H 0.850(3) 0.2599(19) 0.5789(6) 0.026 Uiso 1 1 d D . .
O1 O 0.69479(19) 0.61282(11) 0.98996(8) 0.0199(3) Uani 1 1 d . . .
O2 O 0.69973(19) 0.60253(11) 0.54448(8) 0.0205(3) Uani 1 1 d . . .
C1 C 0.7200(3) 0.63579(16) 0.70257(12) 0.0162(4) Uani 1 1 d . . .
C2 C 0.6893(3) 0.75262(16) 0.72624(12) 0.0191(4) Uani 1 1 d . . .
H2 H 0.6777 0.7896 0.6820 0.023 Uiso 1 1 calc R . .
C3 C 0.6760(3) 0.81435(16) 0.81601(13) 0.0205(4) Uani 1 1 d . . .
H3 H 0.6566 0.8949 0.8344 0.025 Uiso 1 1 calc R . .
C4 C 0.6912(3) 0.75704(16) 0.87855(12) 0.0193(4) Uani 1 1 d . . .
H4 H 0.6811 0.7967 0.9404 0.023 Uiso 1 1 calc R . .
C5 C 0.7219(3) 0.63942(16) 0.84785(12) 0.0160(4) Uani 1 1 d . . .
C6 C 0.7335(3) 0.57262(16) 0.91257(12) 0.0159(4) Uani 1 1 d . . .
C7 C 0.7983(3) 0.38076(16) 0.91931(12) 0.0150(4) Uani 1 1 d . . .
C8 C 0.8421(3) 0.26892(16) 0.87246(12) 0.0177(4) Uani 1 1 d . . .
H8 H 0.8701 0.2501 0.8117 0.021 Uiso 1 1 calc R . .
C9 C 0.8443(3) 0.18656(16) 0.91493(12) 0.0200(4) Uani 1 1 d . . .
H9 H 0.8735 0.1102 0.8833 0.024 Uiso 1 1 calc R . .
C10 C 0.8038(3) 0.21408(16) 1.00458(12) 0.0199(4) Uani 1 1 d . . .
H10 H 0.8042 0.1570 1.0341 0.024 Uiso 1 1 calc R . .
C11 C 0.7637(3) 0.32483(16) 1.04844(12) 0.0178(4) Uani 1 1 d . . .
H11 H 0.7363 0.3454 1.1093 0.021 Uiso 1 1 calc R . .
C12 C 0.7320(3) 0.56480(16) 0.60572(12) 0.0160(4) Uani 1 1 d . . .
C13 C 0.8023(3) 0.36797(15) 0.51699(12) 0.0152(4) Uani 1 1 d . . .
C14 C 0.8799(3) 0.17356(16) 0.45658(12) 0.0183(4) Uani 1 1 d . . .
H14 H 0.9133 0.1048 0.4667 0.022 Uiso 1 1 calc R . .
C15 C 0.8638(3) 0.17795(16) 0.37119(12) 0.0189(4) Uani 1 1 d . . .
H15 H 0.8887 0.1136 0.3216 0.023 Uiso 1 1 calc R . .
C16 C 0.8100(3) 0.27904(16) 0.35853(12) 0.0181(4) Uani 1 1 d . . .
H16 H 0.7942 0.2826 0.2994 0.022 Uiso 1 1 calc R . .
C17 C 0.7794(3) 0.37396(16) 0.43046(12) 0.0165(4) Uani 1 1 d . . .
H17 H 0.7431 0.4427 0.4212 0.020 Uiso 1 1 calc R . .
S1 S 0.21120(6) 0.42477(4) 0.74275(3) 0.01408(12) Uani 1 1 d . . .
O3 O 0.2607(2) 0.54178(11) 0.73442(9) 0.0211(3) Uani 1 1 d . . .
O4 O -0.00607(18) 0.37662(11) 0.71945(8) 0.0174(3) Uani 1 1 d . . .
O5 O 0.28494(19) 0.42209(11) 0.83054(8) 0.0190(3) Uani 1 1 d . . .
C18 C 0.3309(3) 0.32639(16) 0.66193(12) 0.0193(4) Uani 1 1 d . . .
H18A H 0.3042 0.3361 0.6034 0.029 Uiso 1 1 calc R . .
H18B H 0.2785 0.2442 0.6570 0.029 Uiso 1 1 calc R . .
H18C H 0.4766 0.3443 0.6805 0.029 Uiso 1 1 calc R . .
S2 S 0.78431(7) 0.04698(4) 0.63700(3) 0.01552(12) Uani 1 1 d . . .
O6 O 0.6724(2) 0.14252(11) 0.64008(9) 0.0234(3) Uani 1 1 d . . .
O7 O 0.7867(2) 0.01577(12) 0.71812(9) 0.0253(3) Uani 1 1 d . . .
O8 O 0.98505(19) 0.07081(11) 0.61136(9) 0.0228(3) Uani 1 1 d . . .
C19 C 0.6530(3) -0.08099(16) 0.54946(12) 0.0205(4) Uani 1 1 d . . .
H19A H 0.7196 -0.1490 0.5459 0.031 Uiso 1 1 calc R . .
H19B H 0.6528 -0.0664 0.4920 0.031 Uiso 1 1 calc R . .
H19C H 0.5138 -0.0983 0.5620 0.031 Uiso 1 1 calc R . .
C20 C 0.3225(3) 0.13978(17) 0.80114(13) 0.0244(4) Uani 1 1 d . . .
H20A H 0.2036 0.1209 0.7567 0.037 Uiso 1 1 calc R . .
H20B H 0.4432 0.1303 0.7700 0.037 Uiso 1 1 calc R . .
H20C H 0.3359 0.2222 0.8419 0.037 Uiso 1 1 calc R . .
C21 C 0.3002(3) 0.05994(18) 0.85255(14) 0.0272(4) Uani 1 1 d . . .
N6 N 0.2807(4) -0.0029(2) 0.89253(16) 0.0516(6) Uani 1 1 d . . .

loop_
_atom_site_aniso_label
_atom_site_aniso_U_11
_atom_site_aniso_U_22
_atom_site_aniso_U_33
_atom_site_aniso_U_23
_atom_site_aniso_U_13
_atom_site_aniso_U_12
N1 0.0134(7) 0.0170(7) 0.0164(8) 0.0066(6) 0.0017(6) 0.0028(6)
N2 0.0192(8) 0.0167(8) 0.0119(7) 0.0050(6) 0.0037(6) 0.0046(6)
N3 0.0177(8) 0.0142(7) 0.0146(7) 0.0044(6) 0.0029(6) 0.0041(6)
N4 0.0205(8) 0.0176(8) 0.0126(7) 0.0075(6) 0.0019(6) 0.0052(6)
N5 0.0200(8) 0.0195(8) 0.0138(7) 0.0083(6) 0.0023(6) 0.0036(6)
O1 0.0265(7) 0.0191(7) 0.0143(6) 0.0045(5) 0.0048(5) 0.0067(5)
O2 0.0255(7) 0.0211(7) 0.0181(7) 0.0104(5) 0.0017(5) 0.0058(5)
C1 0.0141(9) 0.0179(9) 0.0176(9) 0.0073(7) 0.0019(7) 0.0025(7)
C2 0.0183(9) 0.0193(9) 0.0213(10) 0.0096(8) 0.0019(7) 0.0017(7)
C3 0.0230(10) 0.0128(9) 0.0254(10) 0.0059(8) 0.0032(8) 0.0040(7)
C4 0.0203(9) 0.0180(9) 0.0183(9) 0.0045(7) 0.0028(7) 0.0028(7)
C5 0.0144(9) 0.0171(9) 0.0166(9) 0.0061(7) 0.0017(7) 0.0023(7)
C6 0.0129(9) 0.0173(9) 0.0167(9) 0.0055(7) 0.0007(7) 0.0009(7)
C7 0.0126(8) 0.0181(9) 0.0141(8) 0.0063(7) 0.0005(7) 0.0012(7)
C8 0.0191(9) 0.0176(9) 0.0145(9) 0.0029(7) 0.0030(7) 0.0024(7)
C9 0.0211(10) 0.0162(9) 0.0215(10) 0.0049(8) 0.0013(8) 0.0034(7)
C10 0.0225(10) 0.0187(9) 0.0198(9) 0.0092(8) 0.0013(7) 0.0021(7)
C11 0.0194(9) 0.0200(9) 0.0143(9) 0.0072(7) 0.0020(7) 0.0010(7)
C12 0.0129(9) 0.0187(9) 0.0170(9) 0.0076(7) 0.0015(7) 0.0012(7)
C13 0.0120(8) 0.0178(9) 0.0169(9) 0.0079(7) 0.0019(7) 0.0014(7)
C14 0.0168(9) 0.0165(9) 0.0223(10) 0.0075(7) 0.0037(7) 0.0031(7)
C15 0.0173(9) 0.0179(9) 0.0196(9) 0.0036(7) 0.0045(7) 0.0027(7)
C16 0.0179(9) 0.0222(9) 0.0146(9) 0.0075(7) 0.0022(7) 0.0023(7)
C17 0.0162(9) 0.0190(9) 0.0169(9) 0.0090(7) 0.0025(7) 0.0039(7)
S1 0.0175(2) 0.0138(2) 0.0119(2) 0.00515(17) 0.00233(16) 0.00409(16)
O3 0.0271(7) 0.0170(6) 0.0207(7) 0.0087(5) 0.0026(5) 0.0038(5)
O4 0.0189(7) 0.0186(6) 0.0157(6) 0.0062(5) 0.0034(5) 0.0046(5)
O5 0.0249(7) 0.0194(7) 0.0133(6) 0.0052(5) 0.0009(5) 0.0075(5)
C18 0.0218(10) 0.0203(9) 0.0158(9) 0.0048(7) 0.0057(7) 0.0056(7)
S2 0.0197(2) 0.0135(2) 0.0131(2) 0.00413(17) 0.00157(17) 0.00329(17)
O6 0.0280(7) 0.0187(7) 0.0235(7) 0.0058(6) 0.0022(6) 0.0080(6)
O7 0.0409(8) 0.0206(7) 0.0151(7) 0.0073(5) 0.0033(6) 0.0053(6)
O8 0.0216(7) 0.0197(7) 0.0244(7) 0.0050(6) 0.0026(5) 0.0005(5)
C19 0.0221(10) 0.0173(9) 0.0184(9) 0.0026(7) -0.0012(7) 0.0015(7)
C20 0.0255(10) 0.0236(10) 0.0255(10) 0.0110(8) -0.0002(8) 0.0034(8)
C21 0.0316(11) 0.0261(11) 0.0257(10) 0.0095(9) 0.0035(9) 0.0089(9)
N6 0.0677(16) 0.0501(13) 0.0534(14) 0.0360(12) 0.0127(12) 0.0160(12)

loop_
_atom_type_symbol
_atom_type_description
_atom_type_scat_dispersion_real
_atom_type_scat_dispersion_imag
_atom_type_scat_source
C C 0.0033 0.0016 'International Tables Vol C Tables 4.2.6.8 and 6.1.1.4'
H H 0.0000 0.0000 'International Tables Vol C Tables 4.2.6.8 and 6.1.1.4'
N N 0.0061 0.0033 'International Tables Vol C Tables 4.2.6.8 and 6.1.1.4'
O O 0.0106 0.0060 'International Tables Vol C Tables 4.2.6.8 and 6.1.1.4'
S S 0.1246 0.1234 'International Tables Vol C Tables 4.2.6.8 and 6.1.1.4'

loop_
_geom_angle_atom_site_label_1
_geom_angle_atom_site_label_2
_geom_angle_atom_site_label_3
_geom_angle
_geom_angle_site_symmetry_1
_geom_angle_site_symmetry_3
_geom_angle_publ_flag
C5 N1 C1 117.46(15) . . ?
C6 N2 C7 126.63(15) . . ?
C7 N3 C11 122.18(15) . . ?
C13 N4 C12 127.62(15) . . ?
C14 N5 C13 123.14(15) . . ?
N1 C1 C2 123.34(17) . . ?
N1 C1 C12 116.38(15) . . ?
C2 C1 C12 120.27(16) . . ?
C1 C2 C3 118.48(17) . . ?
C4 C3 C2 119.14(17) . . ?
C3 C4 C5 117.92(17) . . ?
N1 C5 C4 123.65(16) . . ?
N1 C5 C6 116.50(15) . . ?
C4 C5 C6 119.84(16) . . ?
O1 C6 N2 123.33(16) . . ?
O1 C6 C5 122.21(16) . . ?
N2 C6 C5 114.46(15) . . ?
N3 C7 N2 120.54(16) . . ?
N3 C7 C8 119.02(16) . . ?
N2 C7 C8 120.44(16) . . ?
C9 C8 C7 119.33(17) . . ?
C8 C9 C10 120.57(17) . . ?
C11 C10 C9 118.37(17) . . ?
N3 C11 C10 120.52(16) . . ?
O2 C12 N4 125.07(16) . . ?
O2 C12 C1 122.47(16) . . ?
N4 C12 C1 112.45(15) . . ?
N5 C13 N4 115.24(15) . . ?
N5 C13 C17 118.20(16) . . ?
N4 C13 C17 126.55(16) . . ?
N5 C14 C15 120.03(17) . . ?
C14 C15 C16 118.43(17) . . ?
C17 C16 C15 120.96(17) . . ?
C16 C17 C13 119.17(17) . . ?
O3 S1 O5 113.10(8) . . ?
O3 S1 O4 111.76(7) . . ?
O5 S1 O4 111.47(7) . . ?
O3 S1 C18 107.51(8) . . ?
O5 S1 C18 106.97(8) . . ?
O4 S1 C18 105.54(8) . . ?
O7 S2 O8 112.72(8) . . ?
O7 S2 O6 113.54(8) . . ?
O8 S2 O6 111.65(8) . . ?
O7 S2 C19 105.85(9) . . ?
O8 S2 C19 106.28(8) . . ?
O6 S2 C19 106.13(9) . . ?
N6 C21 C20 179.3(3) . . ?

loop_
_geom_bond_atom_site_label_1
_geom_bond_atom_site_label_2
_geom_bond_distance
_geom_bond_site_symmetry_2
_geom_bond_publ_flag
N1 C5 1.334(2) . ?
N1 C1 1.337(2) . ?
N2 C6 1.369(2) . ?
N2 C7 1.376(2) . ?
N3 C7 1.346(2) . ?
N3 C11 1.357(2) . ?
N4 C13 1.370(2) . ?
N4 C12 1.375(2) . ?
N5 C14 1.348(2) . ?
N5 C13 1.354(2) . ?
O1 C6 1.221(2) . ?
O2 C12 1.218(2) . ?
C1 C2 1.386(3) . ?
C1 C12 1.505(2) . ?
C2 C3 1.387(3) . ?
C3 C4 1.386(3) . ?
C4 C5 1.393(3) . ?
C5 C6 1.500(2) . ?
C7 C8 1.395(3) . ?
C8 C9 1.371(3) . ?
C9 C10 1.401(3) . ?
C10 C11 1.365(3) . ?
C13 C17 1.394(2) . ?
C14 C15 1.367(3) . ?
C15 C16 1.392(3) . ?
C16 C17 1.377(3) . ?
S1 O3 1.4540(13) . ?
S1 O5 1.4565(13) . ?
S1 O4 1.4729(13) . ?
S1 C18 1.7647(18) . ?
S2 O7 1.4502(13) . ?
S2 O8 1.4556(14) . ?
S2 O6 1.4569(13) . ?
S2 C19 1.7706(18) . ?
C20 C21 1.449(3) . ?
C21 N6 1.135(3) . ?

loop_
_geom_torsion_atom_site_label_1
_geom_torsion_atom_site_label_2
_geom_torsion_atom_site_label_3
_geom_torsion_atom_site_label_4
_geom_torsion
_geom_torsion_site_symmetry_1
_geom_torsion_site_symmetry_2
_geom_torsion_site_symmetry_3
_geom_torsion_site_symmetry_4
_geom_torsion_publ_flag
C5 N1 C1 C2 1.3(3) . . . . ?
C5 N1 C1 C12 -177.98(15) . . . . ?
N1 C1 C2 C3 -0.2(3) . . . . ?
C12 C1 C2 C3 178.98(16) . . . . ?
C1 C2 C3 C4 -0.8(3) . . . . ?
C2 C3 C4 C5 0.7(3) . . . . ?
C1 N1 C5 C4 -1.3(3) . . . . ?
C1 N1 C5 C6 177.32(15) . . . . ?
C3 C4 C5 N1 0.3(3) . . . . ?
C3 C4 C5 C6 -178.26(16) . . . . ?
C7 N2 C6 O1 5.6(3) . . . . ?
C7 N2 C6 C5 -174.48(16) . . . . ?
N1 C5 C6 O1 -170.35(16) . . . . ?
C4 C5 C6 O1 8.3(3) . . . . ?
N1 C5 C6 N2 9.7(2) . . . . ?
C4 C5 C6 N2 -171.60(16) . . . . ?
C11 N3 C7 N2 178.29(16) . . . . ?
C11 N3 C7 C8 -1.5(3) . . . . ?
C6 N2 C7 N3 -5.7(3) . . . . ?
C6 N2 C7 C8 174.08(17) . . . . ?
N3 C7 C8 C9 1.2(3) . . . . ?
N2 C7 C8 C9 -178.58(16) . . . . ?
C7 C8 C9 C10 -0.2(3) . . . . ?
C8 C9 C10 C11 -0.4(3) . . . . ?
C7 N3 C11 C10 0.8(3) . . . . ?
C9 C10 C11 N3 0.2(3) . . . . ?
C13 N4 C12 O2 -0.8(3) . . . . ?
C13 N4 C12 C1 178.96(16) . . . . ?
N1 C1 C12 O2 173.29(16) . . . . ?
C2 C1 C12 O2 -6.0(3) . . . . ?
N1 C1 C12 N4 -6.5(2) . . . . ?
C2 C1 C12 N4 174.23(16) . . . . ?
C14 N5 C13 N4 -177.95(16) . . . . ?
C14 N5 C13 C17 2.4(3) . . . . ?
C12 N4 C13 N5 -178.55(16) . . . . ?
C12 N4 C13 C17 1.0(3) . . . . ?
C13 N5 C14 C15 -0.7(3) . . . . ?
N5 C14 C15 C16 -1.4(3) . . . . ?
C14 C15 C16 C17 1.9(3) . . . . ?
C15 C16 C17 C13 -0.2(3) . . . . ?
N5 C13 C17 C16 -1.9(3) . . . . ?
N4 C13 C17 C16 178.51(17) . . . . ?

loop_
_cod_related_entry_id
_cod_related_entry_database
_cod_related_entry_code
1 ChemSpider 30659165
